data_8105062
loop_
_publ_author_name
'Yong, Wang'
'Jun, Yuan'
'Duanlin, Cao'
'Jianlong, Wang'
'Lizhen, Chen'

_publ_section_title
;
 The crystal structure of bis(4-nitroimidazole-1-1yl)methane, C7H6N6O4
;
_journal_issue 1
_journal_name_full 'Zeitschrift f\"ur Kristallographie - New Crystal Structures'
_journal_page_first 217
_journal_page_last 218
_journal_paper_doi 10.1515/ncrs-2019-0582
_journal_volume 235
_journal_year 2019
_chemical_formula_moiety 'C7 H6 N6 O4'
_chemical_formula_sum 'C7 H6 N6 O4'
_chemical_formula_weight 238.18
_chemical_name_systematic Bis(imidazole-1-yl)methane
_space_group_crystal_system monoclinic
_space_group_IT_number 14
_space_group_name_Hall '-P 2ybc'
_space_group_name_H-M_alt 'P 1 21/c 1'
_audit_creation_method 'Olex2 1.1 '
_cell_angle_alpha 90
_cell_angle_beta 102.3790(10)
_cell_angle_gamma 90
_cell_formula_units_Z 8
_cell_length_a 21.0402(7)
_cell_length_b 7.9959(3)
_cell_length_c 11.8012(4)
_cell_measurement_reflns_used 8720
_cell_measurement_temperature 170
_cell_measurement_theta_max 26.360
_cell_measurement_theta_min 2.733
_cell_volume 1939.22(12)
_computing_cell_refinement 'SAINT V8.38A (?, 2016)'
_computing_data_reduction 'SAINT V8.38A (?, 2016)'
_computing_molecular_graphics 'Olex2 [9] '
_computing_publication_material 'Olex2 [9]'
_computing_structure_refinement 'SHELXL [7]'
_computing_structure_solution 'SHELX [8]'
_diffrn_ambient_temperature 170.0
_diffrn_measured_fraction_theta_full 0.984
_diffrn_measured_fraction_theta_max 0.977
_diffrn_measurement_device_type 'Bruker APEX-II CCD'
_diffrn_measurement_method '\w scans'
_diffrn_radiation_type MoK\a
_diffrn_radiation_wavelength 0.71073
_diffrn_reflns_av_R_equivalents 0.0350
_diffrn_reflns_av_unetI/netI 0.0288
_diffrn_reflns_limit_h_max 11
_diffrn_reflns_limit_h_min -26
_diffrn_reflns_limit_k_max 5
_diffrn_reflns_limit_k_min -9
_diffrn_reflns_limit_l_max 14
_diffrn_reflns_limit_l_min -14
_diffrn_reflns_number 17779
_diffrn_reflns_theta_full 26.242
_diffrn_reflns_theta_max 26.399
_diffrn_reflns_theta_min 2.733
_exptl_absorpt_coefficient_mu 0.137
_exptl_absorpt_correction_T_max 0.2602
_exptl_absorpt_correction_T_min 0.2179
_exptl_absorpt_correction_type multi-scan
_exptl_absorpt_process_details .
_exptl_crystal_colour colourless
_exptl_crystal_density_diffrn 1.632
_exptl_crystal_description block
_exptl_crystal_F_000 976
_exptl_crystal_size_max 0.16
_exptl_crystal_size_mid 0.11
_exptl_crystal_size_min 0.08
_refine_diff_density_max 0.400
_refine_diff_density_min -0.251
_refine_diff_density_rms 0.044
_refine_ls_extinction_coef .
_refine_ls_extinction_method none
_refine_ls_goodness_of_fit_ref 1.049
_refine_ls_hydrogen_treatment constr
_refine_ls_matrix_type full
_refine_ls_number_parameters 307
_refine_ls_number_reflns 3885
_refine_ls_number_restraints 0
_refine_ls_restrained_S_all 1.049
_refine_ls_R_factor_all 0.0627
_refine_ls_R_factor_gt 0.0481
_refine_ls_shift/su_max 0.000
_refine_ls_shift/su_mean 0.000
_refine_ls_structure_factor_coef Fsqd
_refine_ls_weighting_details 'w=1/[\s^2^(Fo^2^)+(0.0563P)^2^+1.2349P] where P=(Fo^2^+2Fc^2^)/3'
_refine_ls_weighting_scheme calc
_refine_ls_wR_factor_gt 0.1184
_refine_ls_wR_factor_ref 0.1296
_reflns_Friedel_coverage 0.000
_reflns_Friedel_fraction_full .
_reflns_Friedel_fraction_max .
_reflns_number_gt 3131
_reflns_number_total 3885
_reflns_threshold_expression 'I > 2\s(I)'
_cod_data_source_file suppl_ncrs-2019-0582_suppl.cif
_cod_data_source_block exp_6069
_cod_database_code 8105062
_shelx_space_group_comment
;
The symmetry employed for this shelxl refinement is uniquely defined
by the following loop, which should always be used as a source of
symmetry information in preference to the above space-group names.
They are only intended as comments.
;
_shelx_estimated_absorpt_t_max 0.989
_shelx_estimated_absorpt_t_min 0.978
_olex2_refinement_description
;

1. Fixed Uiso
 At 1.2 times of:
  All C(H) groups, All C(H,H) groups
2.a Secondary CH2 refined with riding coordinates:
 C11(H11A,H11B), C4(H4A,H4B)
2.b Aromatic/amide H refined with riding coordinates:
 C5(H5), C12(H12), C1(H1), C9(H9), C14(H14), C10(H10), C3(H3), C7(H7)
;

loop_
_space_group_symop_operation_xyz
'x, y, z'
'-x, y+1/2, -z+1/2'
'-x, -y, -z'
'x, -y-1/2, z-1/2'

loop_
_atom_site_label
_atom_site_type_symbol
_atom_site_fract_x
_atom_site_fract_y
_atom_site_fract_z
_atom_site_U_iso_or_equiv
_atom_site_adp_type
_atom_site_occupancy
_atom_site_site_symmetry_order
_atom_site_calc_flag
_atom_site_refinement_flags_posn
_atom_site_refinement_flags_adp
_atom_site_refinement_flags_occupancy
_atom_site_disorder_assembly
_atom_site_disorder_group
O8 O 0.89684(8) -0.1999(2) 1.03517(14) 0.0473(4) Uani 1 1 d . . . . .
O4 O 0.28112(8) 0.8320(2) 0.77591(14) 0.0457(4) Uani 1 1 d . . . . .
O7 O 0.98989(8) -0.2980(2) 1.01603(15) 0.0494(4) Uani 1 1 d . . . . .
O3 O 0.37100(7) 0.8863(2) 0.72055(15) 0.0494(4) Uani 1 1 d . . . . .
N3 N 0.40881(8) 0.2963(2) 0.48938(14) 0.0323(4) Uani 1 1 d . . . . .
N11 N 0.99290(8) -0.0799(2) 0.83821(15) 0.0356(4) Uani 1 1 d . . . . .
N9 N 0.83789(8) 0.1188(2) 0.57747(15) 0.0351(4) Uani 1 1 d . . . . .
N10 N 0.91305(7) 0.0930(2) 0.75936(14) 0.0338(4) Uani 1 1 d . . . . .
N12 N 0.94339(8) -0.2031(2) 0.98760(15) 0.0365(4) Uani 1 1 d . . . . .
O2 O 0.59384(8) 0.0466(2) 0.64212(16) 0.0595(5) Uani 1 1 d . . . . .
O1 O 0.51996(9) 0.0045(2) 0.74135(15) 0.0593(5) Uani 1 1 d . . . . .
N6 N 0.32105(8) 0.8039(2) 0.71549(15) 0.0369(4) Uani 1 1 d . . . . .
N4 N 0.32062(8) 0.4694(2) 0.51962(15) 0.0349(4) Uani 1 1 d . . . . .
N8 N 0.76113(9) -0.0429(2) 0.47366(16) 0.0421(4) Uani 1 1 d . . . . .
O5 O 0.76985(11) -0.1984(2) 0.27015(16) 0.0682(6) Uani 1 1 d . . . . .
N2 N 0.51421(9) 0.2598(2) 0.49720(17) 0.0438(4) Uani 1 1 d . . . . .
O6 O 0.86232(11) -0.0747(3) 0.27101(17) 0.0706(6) Uani 1 1 d . . . . .
N1 N 0.53978(9) 0.0682(2) 0.66043(17) 0.0453(5) Uani 1 1 d . . . . .
N7 N 0.81427(11) -0.1034(3) 0.31257(17) 0.0515(5) Uani 1 1 d . . . . .
N5 N 0.25439(10) 0.5756(3) 0.6235(2) 0.0625(7) Uani 1 1 d . . . . .
C5 C 0.35072(9) 0.6089(3) 0.57166(17) 0.0340(4) Uani 1 1 d . . . . .
H5 H 0.391383 0.654483 0.564595 0.041 Uiso 1 1 calc R . . . .
C13 C 0.94201(9) -0.0905(2) 0.89307(17) 0.0319(4) Uani 1 1 d . . . . .
C2 C 0.49453(10) 0.1719(2) 0.58274(17) 0.0341(4) Uani 1 1 d . . . . .
C12 C 0.89224(9) 0.0136(3) 0.84660(18) 0.0346(4) Uani 1 1 d . . . . .
H12 H 0.852026 0.027650 0.869765 0.042 Uiso 1 1 calc R . . . .
C1 C 0.43008(10) 0.1908(3) 0.57943(18) 0.0369(5) Uani 1 1 d . . . . .
H1 H 0.405367 0.141241 0.629143 0.044 Uiso 1 1 calc R . . . .
C6 C 0.30935(9) 0.6676(2) 0.63575(18) 0.0339(4) Uani 1 1 d . . . . .
C8 C 0.81183(11) -0.0217(3) 0.42008(18) 0.0380(5) Uani 1 1 d . . . . .
C9 C 0.85972(10) 0.0763(3) 0.48104(18) 0.0386(5) Uani 1 1 d . . . . .
H9 H 0.899413 0.107965 0.460968 0.046 Uiso 1 1 calc R . . . .
C11 C 0.87474(10) 0.2089(3) 0.67704(19) 0.0394(5) Uani 1 1 d . . . . .
H11A H 0.844517 0.271369 0.715254 0.047 Uiso 1 1 calc R . . . .
H11B H 0.903965 0.290556 0.650992 0.047 Uiso 1 1 calc R . . . .
C14 C 0.97355(10) 0.0324(3) 0.75756(18) 0.0369(5) Uani 1 1 d . . . . .
H14 H 0.998665 0.067801 0.703964 0.044 Uiso 1 1 calc R . . . .
C10 C 0.77865(10) 0.0445(3) 0.56942(19) 0.0394(5) Uani 1 1 d . . . . .
H10 H 0.753131 0.054811 0.626419 0.047 Uiso 1 1 calc R . . . .
C4 C 0.34333(10) 0.3527(3) 0.44190(18) 0.0387(5) Uani 1 1 d . . . . .
H4A H 0.313802 0.254886 0.428093 0.046 Uiso 1 1 calc R . . . .
H4B H 0.341946 0.407937 0.366354 0.046 Uiso 1 1 calc R . . . .
C3 C 0.46082(10) 0.3334(3) 0.44252(19) 0.0404(5) Uani 1 1 d . . . . .
H3 H 0.458624 0.404637 0.377390 0.048 Uiso 1 1 calc R . . . .
C7 C 0.26291(12) 0.4567(3) 0.5516(3) 0.0635(8) Uani 1 1 d . . . . .
H7 H 0.231939 0.371163 0.525003 0.076 Uiso 1 1 calc R . . . .

loop_
_atom_site_aniso_label
_atom_site_aniso_U_11
_atom_site_aniso_U_22
_atom_site_aniso_U_33
_atom_site_aniso_U_23
_atom_site_aniso_U_13
_atom_site_aniso_U_12
O8 0.0434(8) 0.0547(10) 0.0479(9) -0.0022(8) 0.0189(7) -0.0091(7)
O4 0.0483(9) 0.0450(9) 0.0487(9) 0.0008(7) 0.0214(7) 0.0095(7)
O7 0.0455(9) 0.0462(9) 0.0556(10) 0.0072(8) 0.0085(8) 0.0069(7)
O3 0.0425(8) 0.0498(9) 0.0567(10) -0.0074(8) 0.0123(7) -0.0100(7)
N3 0.0316(8) 0.0314(8) 0.0353(9) -0.0024(7) 0.0102(7) 0.0015(7)
N11 0.0286(8) 0.0391(9) 0.0405(10) -0.0038(8) 0.0105(7) -0.0002(7)
N9 0.0322(8) 0.0333(9) 0.0378(10) -0.0011(7) 0.0030(7) -0.0003(7)
N10 0.0283(8) 0.0353(9) 0.0370(9) -0.0054(7) 0.0052(7) -0.0021(7)
N12 0.0346(9) 0.0366(9) 0.0381(10) -0.0068(7) 0.0075(8) -0.0072(7)
O2 0.0398(9) 0.0709(12) 0.0631(11) -0.0244(9) 0.0003(8) 0.0136(8)
O1 0.0674(12) 0.0604(11) 0.0475(10) 0.0096(8) 0.0070(9) 0.0057(9)
N6 0.0377(9) 0.0340(9) 0.0400(10) 0.0045(7) 0.0107(8) 0.0057(7)
N4 0.0294(8) 0.0343(9) 0.0428(10) 0.0019(7) 0.0115(7) 0.0032(7)
N8 0.0409(10) 0.0386(10) 0.0434(10) -0.0038(8) 0.0018(8) -0.0008(8)
O5 0.0901(14) 0.0573(11) 0.0460(10) -0.0112(9) -0.0107(10) 0.0125(11)
N2 0.0369(10) 0.0471(10) 0.0494(11) -0.0037(9) 0.0137(9) -0.0008(8)
O6 0.0988(15) 0.0684(12) 0.0540(11) 0.0055(9) 0.0370(11) 0.0190(11)
N1 0.0452(11) 0.0437(10) 0.0429(11) -0.0131(9) 0.0001(9) 0.0038(9)
N7 0.0715(14) 0.0416(11) 0.0366(11) 0.0041(9) 0.0012(10) 0.0190(11)
N5 0.0490(12) 0.0408(11) 0.1122(19) -0.0204(12) 0.0497(13) -0.0121(9)
C5 0.0249(9) 0.0423(11) 0.0346(11) 0.0020(9) 0.0055(8) -0.0006(8)
C13 0.0275(9) 0.0338(10) 0.0346(10) -0.0073(8) 0.0070(8) -0.0046(8)
C2 0.0346(10) 0.0310(10) 0.0360(11) -0.0065(8) 0.0062(9) 0.0011(8)
C12 0.0266(9) 0.0369(10) 0.0407(11) -0.0087(9) 0.0081(8) -0.0033(8)
C1 0.0404(11) 0.0369(11) 0.0346(11) -0.0015(9) 0.0107(9) -0.0007(9)
C6 0.0290(9) 0.0310(10) 0.0438(12) 0.0061(8) 0.0126(9) 0.0025(8)
C8 0.0456(12) 0.0329(10) 0.0331(11) 0.0027(8) 0.0032(9) 0.0109(9)
C9 0.0380(11) 0.0385(11) 0.0401(12) 0.0071(9) 0.0100(9) 0.0064(9)
C11 0.0359(11) 0.0328(10) 0.0457(12) -0.0024(9) 0.0002(9) -0.0011(9)
C14 0.0308(10) 0.0412(11) 0.0400(12) -0.0036(9) 0.0104(9) -0.0004(9)
C10 0.0349(10) 0.0412(11) 0.0412(12) -0.0037(9) 0.0061(9) -0.0027(9)
C4 0.0363(11) 0.0424(11) 0.0367(11) -0.0012(9) 0.0068(9) 0.0061(9)
C3 0.0406(11) 0.0403(11) 0.0437(12) -0.0007(10) 0.0167(10) -0.0018(9)
C7 0.0491(14) 0.0417(13) 0.113(2) -0.0226(14) 0.0472(16) -0.0156(11)

loop_
_atom_type_symbol
_atom_type_description
_atom_type_scat_dispersion_real
_atom_type_scat_dispersion_imag
_atom_type_scat_source
C C 0.0033 0.0016 'International Tables Vol C Tables 4.2.6.8 and 6.1.1.4'
H H 0.0000 0.0000 'International Tables Vol C Tables 4.2.6.8 and 6.1.1.4'
N N 0.0061 0.0033 'International Tables Vol C Tables 4.2.6.8 and 6.1.1.4'
O O 0.0106 0.0060 'International Tables Vol C Tables 4.2.6.8 and 6.1.1.4'

loop_
_geom_angle_atom_site_label_1
_geom_angle_atom_site_label_2
_geom_angle_atom_site_label_3
_geom_angle
_geom_angle_site_symmetry_1
_geom_angle_site_symmetry_3
C1 N3 C4 128.74(17) . .
C1 N3 C3 107.18(17) . .
C3 N3 C4 123.92(18) . .
C14 N11 C13 103.53(16) . .
C9 N9 C11 125.74(17) . .
C9 N9 C10 107.46(17) . .
C10 N9 C11 126.37(18) . .
C12 N10 C11 125.52(17) . .
C12 N10 C14 107.36(17) . .
C14 N10 C11 126.88(18) . .
O8 N12 C13 117.30(17) . .
O7 N12 O8 123.69(18) . .
O7 N12 C13 119.01(16) . .
O4 N6 C6 118.55(17) . .
O3 N6 O4 123.67(18) . .
O3 N6 C6 117.77(16) . .
C5 N4 C4 128.61(16) . .
C7 N4 C5 107.14(17) . .
C7 N4 C4 124.24(18) . .
C10 N8 C8 103.29(18) . .
C3 N2 C2 103.39(17) . .
O2 N1 O1 124.4(2) . .
O2 N1 C2 119.1(2) . .
O1 N1 C2 116.47(18) . .
O5 N7 O6 124.8(2) . .
O5 N7 C8 118.3(2) . .
O6 N7 C8 116.9(2) . .
C7 N5 C6 103.40(18) . .
N4 C5 H5 128.0 . .
C6 C5 N4 104.09(17) . .
C6 C5 H5 128.0 . .
N11 C13 N12 121.45(17) . .
C12 C13 N11 112.65(18) . .
C12 C13 N12 125.89(17) . .
N2 C2 N1 120.33(18) . .
C1 C2 N2 112.38(19) . .
C1 C2 N1 127.23(19) . .
N10 C12 H12 127.9 . .
C13 C12 N10 104.28(16) . .
C13 C12 H12 127.9 . .
N3 C1 C2 104.60(18) . .
N3 C1 H1 127.7 . .
C2 C1 H1 127.7 . .
N5 C6 N6 120.61(17) . .
N5 C6 C5 112.89(19) . .
C5 C6 N6 126.37(18) . .
N8 C8 N7 122.2(2) . .
C9 C8 N8 113.14(18) . .
C9 C8 N7 124.6(2) . .
N9 C9 H9 128.0 . .
C8 C9 N9 104.06(18) . .
C8 C9 H9 128.0 . .
N9 C11 N10 110.35(16) . .
N9 C11 H11A 109.6 . .
N9 C11 H11B 109.6 . .
N10 C11 H11A 109.6 . .
N10 C11 H11B 109.6 . .
H11A C11 H11B 108.1 . .
N11 C14 N10 112.19(18) . .
N11 C14 H14 123.9 . .
N10 C14 H14 123.9 . .
N9 C10 H10 124.0 . .
N8 C10 N9 112.05(19) . .
N8 C10 H10 124.0 . .
N3 C4 N4 111.70(17) . .
N3 C4 H4A 109.3 . .
N3 C4 H4B 109.3 . .
N4 C4 H4A 109.3 . .
N4 C4 H4B 109.3 . .
H4A C4 H4B 107.9 . .
N3 C3 H3 123.8 . .
N2 C3 N3 112.45(19) . .
N2 C3 H3 123.8 . .
N4 C7 H7 123.8 . .
N5 C7 N4 112.4(2) . .
N5 C7 H7 123.8 . .

loop_
_geom_bond_atom_site_label_1
_geom_bond_atom_site_label_2
_geom_bond_distance
_geom_bond_site_symmetry_2
O8 N12 1.229(2) .
O4 N6 1.234(2) .
O7 N12 1.227(2) .
O3 N6 1.231(2) .
N3 C1 1.355(3) .
N3 C4 1.444(3) .
N3 C3 1.360(2) .
N11 C13 1.367(2) .
N11 C14 1.309(3) .
N9 C9 1.359(3) .
N9 C11 1.452(3) .
N9 C10 1.366(3) .
N10 C12 1.360(3) .
N10 C11 1.455(3) .
N10 C14 1.366(2) .
N12 C13 1.429(3) .
O2 N1 1.215(2) .
O1 N1 1.231(3) .
N6 C6 1.426(3) .
N4 C5 1.362(3) .
N4 C4 1.459(3) .
N4 C7 1.350(3) .
N8 C8 1.362(3) .
N8 C10 1.312(3) .
O5 N7 1.225(3) .
N2 C2 1.366(3) .
N2 C3 1.309(3) .
O6 N7 1.236(3) .
N1 C2 1.435(3) .
N7 C8 1.438(3) .
N5 C6 1.352(3) .
N5 C7 1.312(3) .
C5 H5 0.9500 .
C5 C6 1.354(3) .
C13 C12 1.358(3) .
C2 C1 1.357(3) .
C12 H12 0.9500 .
C1 H1 0.9500 .
C8 C9 1.355(3) .
C9 H9 0.9500 .
C11 H11A 0.9900 .
C11 H11B 0.9900 .
C14 H14 0.9500 .
C10 H10 0.9500 .
C4 H4A 0.9900 .
C4 H4B 0.9900 .
C3 H3 0.9500 .
C7 H7 0.9500 .
